data_4500124
loop_
_publ_author_name
'Bertolasi, Valerio'
'Gilli, Paola'
'Gilli, Gastone'

_publ_section_title
;
 Hydrogen Bonding and Electron Donor&#x2212;Acceptor (EDA) Interactions
 Controlling the Crystal Packing of Picric Acid and Its Adducts with
 Nitrogen Bases. Their Rationalization in Terms of the pKaEqualization and
 Electron-Pair Saturation Concepts
;
_journal_issue 7
_journal_name_full 'Crystal Growth &amp; Design'
_journal_page_first 2724
_journal_paper_doi 10.1021/cg101007a
_journal_volume 11
_journal_year 2011
_chemical_formula_moiety 'C6 H2 N3 O7, C9 H9 N2'
_chemical_formula_sum 'C15 H11 N5 O7'
_chemical_formula_weight 373.29
_chemical_name_systematic
;
8-aminoquinolinium picrate
;
_space_group_IT_number 1
_symmetry_cell_setting triclinic
_symmetry_space_group_name_Hall 'P 1'
_symmetry_space_group_name_H-M 'P 1'
_atom_sites_solution_hydrogens geom
_atom_sites_solution_primary direct
_atom_sites_solution_secondary difmap
_audit_creation_method SHELXL-97
_cell_angle_alpha 81.205(2)
_cell_angle_beta 78.660(2)
_cell_angle_gamma 90.010(3)
_cell_formula_units_Z 2
_cell_length_a 7.4694(4)
_cell_length_b 8.0532(4)
_cell_length_c 13.7314(8)
_cell_measurement_reflns_used 9946
_cell_measurement_temperature 295
_cell_measurement_theta_max 26.00
_cell_measurement_theta_min 3.71
_cell_volume 799.94(8)
_computing_cell_refinement 'Denzo-SMN (Otwinowski & Minor, 1997)'
_computing_data_collection 'COLLECT (Nonius, 1998)'
_computing_data_reduction 'Denzo-SMN (Otwinowski & Minor, 1997)'
_computing_molecular_graphics 'ORTEPIII (Burnett & Johnson, 1996)'
_computing_publication_material 'SHELXL-97 (Sheldrick, 1997), PARST (Nardelli, 1995)'
_computing_structure_refinement 'SHELXL-97 (Sheldrick, 1997)'
_computing_structure_solution 'SIR97 (Altomare et al., 1999)'
_diffrn_ambient_temperature 295
_diffrn_measured_fraction_theta_full 0.976
_diffrn_measured_fraction_theta_max 0.976
_diffrn_measurement_device_type 'Nonius Kappa CCD'
_diffrn_measurement_method '\f scans and \w scans'
_diffrn_radiation_monochromator graphite
_diffrn_radiation_source 'fine-focus sealed tube'
_diffrn_radiation_type MoK\a
_diffrn_radiation_wavelength 0.71073
_diffrn_reflns_av_R_equivalents 0.0380
_diffrn_reflns_av_sigmaI/netI 0.0590
_diffrn_reflns_limit_h_max 8
_diffrn_reflns_limit_h_min -9
_diffrn_reflns_limit_k_max 9
_diffrn_reflns_limit_k_min -9
_diffrn_reflns_limit_l_max 16
_diffrn_reflns_limit_l_min -16
_diffrn_reflns_number 9946
_diffrn_reflns_theta_full 26.00
_diffrn_reflns_theta_max 26.00
_diffrn_reflns_theta_min 3.71
_exptl_absorpt_coefficient_mu 0.126
_exptl_absorpt_correction_type none
_exptl_crystal_colour yellow
_exptl_crystal_density_diffrn 1.550
_exptl_crystal_density_method 'not measured'
_exptl_crystal_description plate
_exptl_crystal_F_000 384
_exptl_crystal_size_max 0.45
_exptl_crystal_size_mid 0.25
_exptl_crystal_size_min 0.07
_refine_diff_density_max 0.449
_refine_diff_density_min -0.286
_refine_diff_density_rms 0.077
_refine_ls_abs_structure_details 'Flack H D (1983), Acta Cryst. A39, 876-881'
_refine_ls_abs_structure_Flack 0.8(19)
_refine_ls_extinction_coef 0.63(7)
_refine_ls_extinction_expression Fc^*^=kFc[1+0.001xFc^2^\l^3^/sin(2\q)]^-1/4^
_refine_ls_extinction_method SHELXL
_refine_ls_goodness_of_fit_ref 1.039
_refine_ls_hydrogen_treatment constr
_refine_ls_matrix_type full
_refine_ls_number_parameters 480
_refine_ls_number_reflns 5353
_refine_ls_number_restraints 15
_refine_ls_restrained_S_all 1.038
_refine_ls_R_factor_all 0.0917
_refine_ls_R_factor_gt 0.0886
_refine_ls_shift/su_max 0.002
_refine_ls_shift/su_mean 0.000
_refine_ls_structure_factor_coef Fsqd
_refine_ls_weighting_details 'calc w=1/[\s^2^(Fo^2^)+(0.1604P)^2^+0.4912P] where P=(Fo^2^+2Fc^2^)/3'
_refine_ls_weighting_scheme calc
_refine_ls_wR_factor_gt 0.2379
_refine_ls_wR_factor_ref 0.2427
_reflns_number_gt 5025
_reflns_number_total 5353
_reflns_threshold_expression I>2sigma(I)
_cod_data_source_file cg101007a_si_002.cif
_cod_data_source_block (7)
_cod_depositor_comments
;
The following automatic conversions were performed:

'_symmetry_cell_setting' value 'Triclinic' changed to 'triclinic'
according to /home/saulius/struct/CIF-dictionaries/cif_core.dic
dictionary named 'cif_core.dic' version 2.4.1 from 2010-06-29.

Automatic conversion script
Id: cif_fix_values 1715 2011-07-08 13:25:40Z adriana 
;
_cod_original_cell_volume 799.94(7)
_cod_database_code 4500124

loop_
_symmetry_equiv_pos_as_xyz
'x, y, z'

loop_
_atom_site_label
_atom_site_type_symbol
_atom_site_fract_x
_atom_site_fract_y
_atom_site_fract_z
_atom_site_U_iso_or_equiv
_atom_site_adp_type
_atom_site_occupancy
_atom_site_symmetry_multiplicity
_atom_site_calc_flag
_atom_site_refinement_flags
O1A O 0.2306(8) 1.0015(5) 0.7405(3) 0.0803(14) Uani 1 1 d .
O2A O 0.232(2) 1.3222(16) 0.7568(8) 0.0664(14) Uiso 0.374(9) 1 d PD
O3A O 0.0438(18) 1.4246(17) 0.6584(12) 0.0806(19) Uiso 0.374(9) 1 d PD
O2A' O 0.1698(12) 1.3336(9) 0.7335(6) 0.0664(14) Uiso 0.626(9) 1 d PD
O3A' O 0.0585(11) 1.4474(10) 0.6080(7) 0.0806(19) Uiso 0.626(9) 1 d PD
O4A O 0.2734(13) 1.3020(12) 0.2911(5) 0.140(3) Uani 1 1 d .
O5A O 0.4592(11) 1.0984(9) 0.2721(4) 0.109(2) Uani 1 1 d .
O6A O 0.4302(8) 0.7331(6) 0.6946(3) 0.0798(13) Uani 1 1 d .
O7A O 0.3986(10) 0.6628(6) 0.5560(4) 0.0999(19) Uani 1 1 d .
N1A N 0.1623(14) 1.3261(14) 0.6816(11) 0.0500(13) Uiso 0.374(9) 1 d PD
N1A' N 0.1477(9) 1.3353(8) 0.6467(5) 0.0500(13) Uiso 0.626(9) 1 d PD
N2A N 0.3510(9) 1.1844(8) 0.3243(4) 0.0823(17) Uani 1 1 d .
N3A N 0.3910(6) 0.7677(5) 0.6116(3) 0.0554(10) Uani 1 1 d .
C1A C 0.2669(7) 1.0456(6) 0.6481(3) 0.0481(10) Uani 1 1 d .
C2A C 0.2261(6) 1.2099(6) 0.5989(5) 0.0582(13) Uani 1 1 d .
C3A C 0.2493(8) 1.2528(7) 0.4955(5) 0.0653(14) Uani 1 1 d .
H3A H 0.2149 1.3574 0.4672 0.078 Uiso 1 1 calc R
C4A C 0.3244(9) 1.1380(8) 0.4349(4) 0.0661(14) Uani 1 1 d .
C5A C 0.3751(8) 0.9846(7) 0.4733(4) 0.0554(11) Uani 1 1 d .
H5A H 0.4292 0.9113 0.4308 0.066 Uiso 1 1 calc R
C6A C 0.3454(6) 0.9381(5) 0.5764(3) 0.0428(9) Uani 1 1 d .
N4A N 0.1782(6) 0.7559(5) 0.8981(3) 0.0525(10) Uani 1 1 d .
H4A H 0.2138 0.8350 0.8483 0.063 Uiso 1 1 calc R
N5A N 0.2922(9) 1.0754(7) 0.9326(4) 0.0749(15) Uani 1 1 d .
H51A H 0.3275 1.1705 0.9447 0.090 Uiso 1 1 calc R
H52A H 0.2873 1.0627 0.8721 0.090 Uiso 1 1 calc R
C7A C 0.1197(8) 0.6119(6) 0.8796(4) 0.0573(12) Uani 1 1 d .
H7A H 0.1128 0.6003 0.8140 0.069 Uiso 1 1 calc R
C8A C 0.0684(8) 0.4777(7) 0.9559(5) 0.0618(13) Uani 1 1 d .
H8A H 0.0289 0.3759 0.9421 0.074 Uiso 1 1 calc R
C9A C 0.0768(8) 0.4972(7) 1.0518(5) 0.0638(14) Uani 1 1 d .
H9A H 0.0423 0.4073 1.1035 0.077 Uiso 1 1 calc R
C10A C 0.1364(7) 0.6500(7) 1.0745(4) 0.0574(12) Uani 1 1 d .
C11A C 0.1852(6) 0.7861(6) 0.9935(3) 0.0471(10) Uani 1 1 d .
C12A C 0.1511(9) 0.6736(9) 1.1715(4) 0.0717(16) Uani 1 1 d .
H12A H 0.1189 0.5867 1.2252 0.086 Uiso 1 1 calc R
C13A C 0.2128(11) 0.8249(12) 1.1865(5) 0.086(2) Uani 1 1 d .
H13A H 0.2304 0.8380 1.2501 0.104 Uiso 1 1 calc R
C14A C 0.2509(9) 0.9625(10) 1.1073(5) 0.0711(15) Uani 1 1 d .
H14A H 0.2811 1.0671 1.1214 0.085 Uiso 1 1 calc R
C15A C 0.2441(7) 0.9451(7) 1.0091(4) 0.0543(11) Uani 1 1 d .
O1B O 0.6876(7) 0.8316(5) 0.8853(3) 0.0697(12) Uani 1 1 d .
O2B O 0.6577(11) 0.5065(6) 0.8738(3) 0.100(2) Uani 1 1 d .
O3B O 0.4767(8) 0.3735(6) 1.0036(4) 0.0842(14) Uani 1 1 d .
O4B O 0.6669(17) 0.4374(9) 1.3086(7) 0.0667(15) Uiso 0.491(10) 1 d PD
O5B O 0.6540(17) 0.7055(10) 1.3462(6) 0.0663(14) Uiso 0.491(10) 1 d PD
O4B' O 0.5923(15) 0.4530(9) 1.3285(6) 0.0667(15) Uiso 0.509(10) 1 d PD
O5B' O 0.7332(15) 0.6820(12) 1.3399(6) 0.0663(14) Uiso 0.509(10) 1 d PD
O6B O 0.8447(9) 1.1046(6) 0.9225(4) 0.0885(16) Uani 1 1 d .
O7B O 0.7991(11) 1.1449(6) 1.0762(4) 0.106(2) Uani 1 1 d .
N1B N 0.5847(7) 0.4911(5) 0.9617(3) 0.0559(10) Uani 1 1 d .
N2B N 0.6599(7) 0.5957(5) 1.2887(3) 0.0652(12) Uani 1 1 d D
N3B N 0.7933(6) 1.0544(5) 1.0121(4) 0.0584(11) Uani 1 1 d .
C1B C 0.6840(6) 0.7812(6) 0.9750(3) 0.0451(9) Uani 1 1 d .
C2B C 0.6274(6) 0.6105(5) 1.0234(3) 0.0435(9) Uani 1 1 d .
C3B C 0.6141(7) 0.5503(6) 1.1233(4) 0.0502(10) Uani 1 1 d .
H3B H 0.5749 0.4399 1.1492 0.060 Uiso 1 1 calc R
C4B C 0.6606(7) 0.6580(6) 1.1853(3) 0.0493(10) Uani 1 1 d .
C5B C 0.7152(7) 0.8245(6) 1.1470(3) 0.0470(10) Uani 1 1 d .
H5B H 0.7412 0.8962 1.1898 0.056 Uiso 1 1 calc R
C6B C 0.7307(6) 0.8828(5) 1.0468(3) 0.0446(9) Uani 1 1 d .
N4B N 0.7283(6) 1.0737(5) 0.7219(3) 0.0493(9) Uani 1 1 d .
H4B H 0.7377 0.9985 0.7722 0.059 Uiso 1 1 calc R
N5B N 0.8736(8) 0.7570(6) 0.6883(4) 0.0630(12) Uani 1 1 d .
H51B H 0.8466 0.7772 0.7491 0.076 Uiso 1 1 calc R
H52B H 0.9152 0.6610 0.6764 0.076 Uiso 1 1 calc R
C7B C 0.6627(8) 1.2191(6) 0.7401(4) 0.0534(11) Uani 1 1 d .
H7B H 0.6340 1.2386 0.8063 0.064 Uiso 1 1 calc R
C8B C 0.6344(8) 1.3447(6) 0.6646(4) 0.0590(12) Uani 1 1 d .
H8B H 0.5810 1.4446 0.6793 0.071 Uiso 1 1 calc R
C9B C 0.6882(7) 1.3164(6) 0.5666(4) 0.0554(11) Uani 1 1 d .
H9B H 0.6757 1.4002 0.5139 0.066 Uiso 1 1 calc R
C10B C 0.7615(6) 1.1628(6) 0.5457(3) 0.0479(10) Uani 1 1 d .
C11B C 0.7834(6) 1.0347(6) 0.6261(3) 0.0455(9) Uani 1 1 d .
C12B C 0.8148(8) 1.1285(8) 0.4453(4) 0.0652(14) Uani 1 1 d .
H12B H 0.8016 1.2087 0.3910 0.078 Uiso 1 1 calc R
C13B C 0.8855(9) 0.9761(9) 0.4304(4) 0.0694(15) Uani 1 1 d .
H13B H 0.9232 0.9546 0.3650 0.083 Uiso 1 1 calc R
C14B C 0.9031(8) 0.8507(9) 0.5108(4) 0.0665(14) Uani 1 1 d .
H14B H 0.9507 0.7478 0.4978 0.080 Uiso 1 1 calc R
C15B C 0.8500(7) 0.8788(6) 0.6097(4) 0.0511(10) Uani 1 1 d .

loop_
_atom_site_aniso_label
_atom_site_aniso_U_11
_atom_site_aniso_U_22
_atom_site_aniso_U_33
_atom_site_aniso_U_23
_atom_site_aniso_U_13
_atom_site_aniso_U_12
O1A 0.121(4) 0.054(2) 0.057(2) -0.0104(17) 0.006(2) -0.009(2)
O4A 0.147(6) 0.154(7) 0.101(4) 0.049(4) -0.036(4) 0.021(5)
O5A 0.151(6) 0.115(5) 0.063(3) -0.027(3) -0.017(3) 0.028(4)
O6A 0.100(3) 0.067(3) 0.069(2) 0.0010(19) -0.017(2) 0.025(2)
O7A 0.165(6) 0.042(2) 0.098(3) -0.026(2) -0.026(3) 0.011(3)
N2A 0.095(4) 0.078(4) 0.071(3) 0.016(3) -0.031(3) -0.018(3)
N3A 0.052(2) 0.040(2) 0.069(3) -0.0044(18) -0.0019(18) 0.0048(17)
C1A 0.049(2) 0.035(2) 0.055(2) -0.0099(17) 0.0023(18) 0.0012(18)
C2A 0.035(2) 0.039(2) 0.097(4) -0.018(2) 0.001(2) 0.0049(18)
C3A 0.056(3) 0.046(3) 0.088(4) 0.010(2) -0.015(3) 0.000(2)
C4A 0.076(4) 0.061(3) 0.063(3) -0.002(2) -0.024(3) -0.003(3)
C5A 0.060(3) 0.052(3) 0.053(2) -0.012(2) -0.006(2) -0.006(2)
C6A 0.039(2) 0.036(2) 0.052(2) -0.0095(16) -0.0038(16) 0.0032(16)
N4A 0.063(2) 0.038(2) 0.054(2) -0.0125(15) -0.0004(17) -0.0012(17)
N5A 0.099(4) 0.053(3) 0.072(3) -0.020(2) -0.008(2) -0.024(3)
C7A 0.061(3) 0.042(3) 0.070(3) -0.019(2) -0.008(2) 0.000(2)
C8A 0.061(3) 0.039(2) 0.081(3) -0.011(2) -0.003(2) -0.004(2)
C9A 0.065(3) 0.046(3) 0.072(3) 0.000(2) 0.001(2) -0.003(2)
C10A 0.049(3) 0.058(3) 0.060(3) -0.004(2) -0.003(2) 0.008(2)
C11A 0.037(2) 0.047(2) 0.057(2) -0.0142(18) -0.0035(16) 0.0064(17)
C12A 0.068(4) 0.084(4) 0.061(3) -0.006(3) -0.014(2) 0.000(3)
C13A 0.089(5) 0.116(6) 0.063(3) -0.028(4) -0.024(3) 0.019(4)
C14A 0.062(3) 0.082(4) 0.078(4) -0.038(3) -0.015(3) 0.010(3)
C15A 0.048(3) 0.048(3) 0.070(3) -0.022(2) -0.008(2) 0.008(2)
O1B 0.123(4) 0.0387(18) 0.0475(18) -0.0054(14) -0.018(2) 0.008(2)
O2B 0.194(7) 0.053(2) 0.059(2) -0.0223(18) -0.029(3) 0.004(3)
O3B 0.091(3) 0.062(3) 0.107(3) -0.031(2) -0.022(2) -0.019(2)
O6B 0.125(4) 0.065(3) 0.070(2) 0.012(2) -0.022(2) -0.042(3)
O7B 0.168(6) 0.052(3) 0.087(3) -0.025(2) 0.008(3) -0.027(3)
N1B 0.070(3) 0.037(2) 0.069(3) -0.0161(17) -0.027(2) 0.0102(18)
N2B 0.078(3) 0.060(3) 0.057(2) -0.0051(19) -0.015(2) -0.012(2)
N3B 0.061(3) 0.038(2) 0.075(3) -0.0038(18) -0.017(2) -0.0008(18)
C1B 0.047(2) 0.036(2) 0.055(2) -0.0113(17) -0.0121(17) 0.0079(17)
C2B 0.046(2) 0.033(2) 0.051(2) -0.0080(16) -0.0090(17) 0.0084(17)
C3B 0.058(3) 0.042(2) 0.051(2) -0.0058(18) -0.0132(18) -0.0019(19)
C4B 0.049(2) 0.047(2) 0.051(2) -0.0063(18) -0.0096(17) -0.0015(19)
C5B 0.049(2) 0.041(2) 0.051(2) -0.0114(17) -0.0079(17) 0.0018(18)
C6B 0.042(2) 0.034(2) 0.054(2) -0.0033(16) -0.0031(16) 0.0005(16)
N4B 0.061(2) 0.041(2) 0.0448(19) -0.0061(14) -0.0087(16) 0.0068(17)
N5B 0.086(3) 0.044(2) 0.064(2) -0.0151(18) -0.022(2) 0.021(2)
C7B 0.065(3) 0.038(2) 0.057(2) -0.0100(18) -0.012(2) 0.001(2)
C8B 0.066(3) 0.041(3) 0.073(3) -0.010(2) -0.020(2) 0.006(2)
C9B 0.055(3) 0.048(3) 0.064(3) 0.000(2) -0.018(2) 0.003(2)
C10B 0.041(2) 0.048(2) 0.053(2) -0.0027(18) -0.0102(17) -0.0015(18)
C11B 0.047(2) 0.043(2) 0.048(2) -0.0090(16) -0.0123(16) -0.0015(17)
C12B 0.069(4) 0.074(4) 0.051(3) -0.007(2) -0.010(2) -0.001(3)
C13B 0.066(3) 0.088(4) 0.054(3) -0.024(3) -0.002(2) -0.002(3)
C14B 0.064(3) 0.079(4) 0.060(3) -0.031(3) -0.006(2) 0.014(3)
C15B 0.053(3) 0.047(3) 0.057(3) -0.0153(19) -0.0157(19) 0.005(2)

loop_
_atom_type_symbol
_atom_type_description
_atom_type_scat_dispersion_real
_atom_type_scat_dispersion_imag
_atom_type_scat_source
C C 0.0033 0.0016 'International Tables Vol C Tables 4.2.6.8 and 6.1.1.4'
H H 0.0000 0.0000 'International Tables Vol C Tables 4.2.6.8 and 6.1.1.4'
N N 0.0061 0.0033 'International Tables Vol C Tables 4.2.6.8 and 6.1.1.4'
O O 0.0106 0.0060 'International Tables Vol C Tables 4.2.6.8 and 6.1.1.4'

loop_
_geom_angle_atom_site_label_1
_geom_angle_atom_site_label_2
_geom_angle_atom_site_label_3
_geom_angle
O2A' O2A N1A 25.7(11)
O2A' O2A N1A' 28.4(10)
N1A O2A N1A' 3.9(7)
O3A' O3A N1A' 87.9(15)
O3A' O3A N1A 110.2(16)
N1A' O3A N1A 23.7(6)
O3A' O3A O2A' 132.8(15)
N1A' O3A O2A' 49.4(6)
N1A O3A O2A' 25.7(6)
O2A O2A' N1A 133.2(18)
O2A O2A' N1A' 137.8(16)
N1A O2A' N1A' 6.3(9)
O2A O2A' O3A 160.3(18)
N1A O2A' O3A 47.0(10)
N1A' O2A' O3A 40.9(6)
O3A O3A' N1A' 59.1(12)
O3A O3A' N1A 46.6(10)
N1A' O3A' N1A 14.1(5)
N1A' N1A O2A' 165(2)
N1A' N1A O2A 166(2)
O2A' N1A O2A 21.1(9)
N1A' N1A O3A 57.7(15)
O2A' N1A O3A 107.3(15)
O2A N1A O3A 125.7(14)
N1A' N1A C2A 55.2(15)
O2A' N1A C2A 140.3(12)
O2A N1A C2A 122.5(9)
O3A N1A C2A 111.7(11)
N1A' N1A O3A' 36.7(13)
O2A' N1A O3A' 127.8(14)
O2A N1A O3A' 142.4(12)
O3A N1A O3A' 23.2(7)
C2A N1A O3A' 91.9(8)
N1A N1A' O3A 98.5(17)
N1A N1A' O2A' 9.2(15)
O3A N1A' O2A' 89.7(9)
N1A N1A' O3A' 129.2(17)
O3A N1A' O3A' 33.0(8)
O2A' N1A' O3A' 120.0(7)
N1A N1A' C2A 107.0(17)
O3A N1A' C2A 151.0(10)
O2A' N1A' C2A 116.2(6)
O3A' N1A' C2A 123.8(7)
N1A N1A' O2A 9.7(17)
O3A N1A' O2A 101.5(10)
O2A' N1A' O2A 13.7(6)
O3A' N1A' O2A 129.4(8)
C2A N1A' O2A 105.9(6)
O4A N2A O5A 124.5(7)
O4A N2A C4A 118.5(8)
O5A N2A C4A 117.0(6)
O7A N3A O6A 120.9(5)
O7A N3A C6A 119.3(5)
O6A N3A C6A 119.7(4)
O1A C1A C6A 124.5(4)
O1A C1A C2A 123.4(4)
C6A C1A C2A 112.0(4)
N1A' C2A C3A 111.3(5)
N1A' C2A C1A 125.2(6)
C3A C2A C1A 123.3(4)
N1A' C2A N1A 17.8(4)
C3A C2A N1A 127.8(6)
C1A C2A N1A 108.9(6)
C4A C3A C2A 119.0(5)
C4A C3A H3A 120.5
C2A C3A H3A 120.5
C5A C4A C3A 122.2(5)
C5A C4A N2A 118.7(6)
C3A C4A N2A 119.1(5)
C4A C5A C6A 119.1(5)
C4A C5A H5A 120.4
C6A C5A H5A 120.4
C5A C6A N3A 115.9(4)
C5A C6A C1A 124.2(4)
N3A C6A C1A 119.9(4)
C7A N4A C11A 123.2(4)
C7A N4A H4A 118.4
C11A N4A H4A 118.4
C15A N5A H51A 120.0
C15A N5A H52A 120.0
H51A N5A H52A 120.0
N4A C7A C8A 121.1(5)
N4A C7A H7A 119.5
C8A C7A H7A 119.5
C9A C8A C7A 118.8(5)
C9A C8A H8A 120.6
C7A C8A H8A 120.6
C8A C9A C10A 121.6(5)
C8A C9A H9A 119.2
C10A C9A H9A 119.2
C12A C10A C9A 123.3(5)
C12A C10A C11A 119.0(6)
C9A C10A C11A 117.7(5)
N4A C11A C15A 120.7(5)
N4A C11A C10A 117.5(5)
C15A C11A C10A 121.8(5)
C13A C12A C10A 119.4(6)
C13A C12A H12A 120.3
C10A C12A H12A 120.3
C12A C13A C14A 121.4(6)
C12A C13A H13A 119.3
C14A C13A H13A 119.3
C15A C14A C13A 121.5(6)
C15A C14A H14A 119.2
C13A C14A H14A 119.2
N5A C15A C14A 121.0(5)
N5A C15A C11A 122.4(5)
C14A C15A C11A 116.6(5)
O4B' O4B N2B 75.3(9)
O5B' O5B N2B 74.9(8)
O4B O4B' N2B 77.4(9)
O5B O5B' N2B 76.9(8)
O2B N1B O3B 122.9(5)
O2B N1B C2B 120.0(5)
O3B N1B C2B 117.1(4)
O4B' N2B O5B' 119.2(7)
O4B' N2B O4B 27.2(5)
O5B' N2B O4B 117.6(7)
O4B' N2B O5B 116.6(7)
O5B' N2B O5B 28.2(5)
O4B N2B O5B 129.7(7)
O4B' N2B C4B 120.9(5)
O5B' N2B C4B 119.9(5)
O4B N2B C4B 114.3(5)
O5B N2B C4B 116.0(6)
O6B N3B O7B 122.1(5)
O6B N3B C6B 120.3(5)
O7B N3B C6B 117.5(5)
O1B C1B C2B 123.2(4)
O1B C1B C6B 125.4(4)
C2B C1B C6B 111.4(4)
C3B C2B N1B 116.1(4)
C3B C2B C1B 125.5(4)
N1B C2B C1B 118.3(4)
C2B C3B C4B 118.5(4)
C2B C3B H3B 120.7
C4B C3B H3B 120.7
C5B C4B C3B 120.8(4)
C5B C4B N2B 119.3(4)
C3B C4B N2B 119.8(4)
C6B C5B C4B 120.3(4)
C6B C5B H5B 119.9
C4B C5B H5B 119.9
C5B C6B N3B 117.1(4)
C5B C6B C1B 123.5(4)
N3B C6B C1B 119.4(4)
C7B N4B C11B 123.5(4)
C7B N4B H4B 118.3
C11B N4B H4B 118.3
C15B N5B H51B 120.0
C15B N5B H52B 120.0
H51B N5B H52B 120.0
N4B C7B C8B 122.5(5)
N4B C7B H7B 118.8
C8B C7B H7B 118.8
C7B C8B C9B 117.6(5)
C7B C8B H8B 121.2
C9B C8B H8B 121.2
C8B C9B C10B 120.6(5)
C8B C9B H9B 119.7
C10B C9B H9B 119.7
C9B C10B C12B 122.0(5)
C9B C10B C11B 119.9(4)
C12B C10B C11B 118.1(5)
N4B C11B C15B 121.9(4)
N4B C11B C10B 115.9(4)
C15B C11B C10B 122.2(4)
C13B C12B C10B 118.9(5)
C13B C12B H12B 120.6
C10B C12B H12B 120.6
C12B C13B C14B 122.1(5)
C12B C13B H13B 119.0
C14B C13B H13B 119.0
C15B C14B C13B 120.6(6)
C15B C14B H14B 119.7
C13B C14B H14B 119.7
N5B C15B C11B 121.5(4)
N5B C15B C14B 120.3(5)
C11B C15B C14B 118.1(5)

loop_
_geom_bond_atom_site_label_1
_geom_bond_atom_site_label_2
_geom_bond_distance
O1A C1A 1.239(6)
O2A O2A' 0.614(11)
O2A N1A 1.242(9)
O2A N1A' 1.738(12)
O3A O3A' 0.675(14)
O3A N1A' 1.064(14)
O3A N1A 1.244(9)
O3A O2A' 1.624(15)
O2A' N1A 0.738(10)
O2A' N1A' 1.233(7)
O3A' N1A' 1.239(7)
O3A' N1A 1.607(12)
O4A N2A 1.189(10)
O5A N2A 1.254(9)
O6A N3A 1.224(6)
O7A N3A 1.217(6)
N1A N1A' 0.506(11)
N1A C2A 1.583(14)
N1A' C2A 1.359(8)
N2A C4A 1.480(8)
N3A C6A 1.447(6)
C1A C6A 1.448(6)
C1A C2A 1.452(7)
C2A C3A 1.385(9)
C3A C4A 1.383(9)
C3A H3A 0.9300
C4A C5A 1.352(8)
C5A C6A 1.381(6)
C5A H5A 0.9300
N4A C7A 1.317(6)
N4A C11A 1.380(6)
N4A H4A 0.8600
N5A C15A 1.359(8)
N5A H51A 0.8600
N5A H52A 0.8600
C7A C8A 1.382(8)
C7A H7A 0.9300
C8A C9A 1.363(9)
C8A H8A 0.9300
C9A C10A 1.407(8)
C9A H9A 0.9300
C10A C12A 1.399(8)
C10A C11A 1.427(7)
C11A C15A 1.414(7)
C12A C13A 1.361(11)
C12A H12A 0.9300
C13A C14A 1.415(12)
C13A H13A 0.9300
C14A C15A 1.386(8)
C14A H14A 0.9300
O1B C1B 1.231(6)
O2B N1B 1.210(6)
O3B N1B 1.237(7)
O4B O4B' 0.593(11)
O4B N2B 1.265(7)
O5B O5B' 0.615(11)
O5B N2B 1.268(7)
O4B' N2B 1.254(7)
O5B' N2B 1.256(7)
O6B N3B 1.220(6)
O7B N3B 1.232(7)
N1B C2B 1.449(6)
N2B C4B 1.431(6)
N3B C6B 1.437(6)
C1B C2B 1.456(6)
C1B C6B 1.465(6)
C2B C3B 1.366(6)
C3B C4B 1.393(6)
C3B H3B 0.9300
C4B C5B 1.393(7)
C5B C6B 1.367(6)
C5B H5B 0.9300
N4B C7B 1.310(6)
N4B C11B 1.382(6)
N4B H4B 0.8600
N5B C15B 1.382(7)
N5B H51B 0.8600
N5B H52B 0.8600
C7B C8B 1.380(7)
C7B H7B 0.9300
C8B C9B 1.381(8)
C8B H8B 0.9300
C9B C10B 1.399(7)
C9B H9B 0.9300
C10B C12B 1.426(7)
C10B C11B 1.426(6)
C11B C15B 1.385(7)
C12B C13B 1.365(10)
C12B H12B 0.9300
C13B C14B 1.404(10)
C13B H13B 0.9300
C14B C15B 1.391(7)
C14B H14B 0.9300
